data_1526810
loop_
_publ_author_name
'Kuz'micheva, G.M.'
'Luparev, V.V.'
'Khlybov, E.P.'
'Andreenko, A.S.'
'Kostyleva, I.E.'
'Gavrilov, K.N.'

_publ_section_title
;
 Crystal structure of Ru (Sr, Gd)2 (Gd, Sr) Cu2 O8 and Ru (Sr, Eu)2 (Eu,
 Ce)2 Cu2 O10 phases
;
_journal_name_full 'Physica C (Amsterdam)'
_journal_page_first 105
_journal_page_last 114
_journal_volume 350
_journal_year 2001
_chemical_formula_sum 'Cu2.04 Gd0.88 O8.02 Ru0.96 Sr2.12'
_chemical_name_systematic
;
(Ru0.96 Cu0.04) (Sr0.98 Gd0.02)2 (Gd0.84 Sr0.16) Cu2 O8.02
;
_space_group_IT_number 123
_symmetry_space_group_name_Hall '-P 4 2'
_symmetry_space_group_name_H-M 'P 4/m m m'
_cell_angle_alpha 90
_cell_angle_beta 90
_cell_angle_gamma 90
_cell_formula_units_Z 1
_cell_length_a 3.8405
_cell_length_b 3.8405
_cell_length_c 11.568
_cell_volume 170.622
_citation_journal_id_ASTM PHYCE6
_cod_data_source_file Kuzmicheva_PHYCE6_2001_1854.cif
_cod_data_source_block Cu2.04Gd0.88O8.02Ru0.96Sr2.12
_cod_original_cell_volume 170.6215
_cod_database_code 1526810

loop_
_symmetry_equiv_pos_as_xyz
x,y,z
-y,x,z
-x,-y,z
y,-x,z
x,-y,-z
y,x,-z
-x,y,-z
-y,-x,-z
-x,-y,-z
y,-x,-z
x,y,-z
-y,x,-z
-x,y,z
-y,-x,z
x,-y,z
y,x,z

loop_
_atom_site_label
_atom_site_type_symbol
_atom_site_fract_x
_atom_site_fract_y
_atom_site_fract_z
_atom_site_occupancy
_atom_site_U_iso_or_equiv
Cu1 Cu+2 0.03 0 0 0.01 0.0
Ru1 Ru+5 0.03 0 0 0.24 0.0
Sr1 Sr+2 0.5 0.5 0.1904 0.98 0.0
O3 O-2 0.5 0.13 0 0.505 0.0
O1 O-2 0.5 0 0.3671 1 0.0
Cu2 Cu+2 0 0 0.3539 1 0.0
Gd1 Gd+3 0.5 0.5 0.1904 0.02 0.0
O2 O-2 0.04 0.04 0.1754 0.25 0.0
Gd2 Gd+3 0.5 0.5 0.5 0.84 0.0
Sr2 Sr+2 0.5 0.5 0.5 0.16 0.0
